data_4022287
loop_
_publ_author_name
'Jun-ya Chiba'
'Kentaro Tanaka'
'Yukinori Ohshiro'
'Ryosuke Miyake'
'Shuichi Hiraoka'
'Motoo Shiro'
'Mitsuhiko Shionoya'

_publ_section_title
;
 Artificial Nucleosides Possessing Metal Binding Sites
 at the 3'- and 5'-Positions of the Deoxyribose Moieties
;
_journal_name_full 'Journal of Organic Chemistry'
_journal_page_first 331
_journal_page_last 338
_journal_paper_doi 10.1021/jo026026l
_journal_volume 68
_journal_year 2003
_chemical_formula_moiety 'C22 H20 N4 O7 S4 '
_chemical_formula_sum 'C22 H20 N4 O7 S4'
_chemical_formula_weight 580.66
_space_group_IT_number 19
_symmetry_cell_setting orthorhombic
_symmetry_Int_Tables_number 19
_symmetry_space_group_name_Hall 'P 2ac 2ab'
_symmetry_space_group_name_H-M 'P 21 21 21'
_audit_creation_date 'Sat Jun  1 12:26:19 2002'
_audit_creation_method 'by teXsan'
_cell_angle_alpha 90
_cell_angle_beta 90
_cell_angle_gamma 90
_cell_formula_units_Z 4
_cell_length_a 4.7794(4)
_cell_length_b 12.872(2)
_cell_length_c 39.978(3)
_cell_measurement_reflns_used 6773
_cell_measurement_temperature 123.2
_cell_measurement_theta_max 13.7
_cell_measurement_theta_min 1.5
_cell_volume 2459.5(4)
_computing_cell_refinement 'PROCESS-AUTO (Rigaku, 1998)'
_computing_data_collection 'PROCESS-AUTO (Rigaku, 1998)'
_computing_data_reduction 'teXsan (MSC & Rigaku, 1999)'
_computing_molecular_graphics 'ORTEP (Johnson, 1976)'
_computing_publication_material 'teXsan (MSC & Rigaku, 1999)'
_computing_structure_refinement 'teXsan (MSC & Rigaku, 1999)'
_computing_structure_solution 'SIR97 (Altomare, 1999)'
_diffrn_detector_area_resol_mean 10.00
_diffrn_measured_fraction_theta_full 1.0000
_diffrn_measured_fraction_theta_max 1.0000
_diffrn_measurement_device_type 'Rigaku RAXIS-RAPID Imaging Plate'
_diffrn_measurement_method \w
_diffrn_radiation_type 'Mo K\a'
_diffrn_radiation_wavelength 0.7107
_diffrn_reflns_av_R_equivalents 0.115
_diffrn_reflns_limit_h_max 6
_diffrn_reflns_limit_h_min -6
_diffrn_reflns_limit_k_max 18
_diffrn_reflns_limit_k_min -18
_diffrn_reflns_limit_l_max 56
_diffrn_reflns_limit_l_min -55
_diffrn_reflns_number 26072
_diffrn_reflns_theta_full 30.02
_diffrn_reflns_theta_max 30.02
_exptl_absorpt_coefficient_mu 0.439
_exptl_absorpt_correction_T_max 0.991
_exptl_absorpt_correction_T_min 0.828
_exptl_absorpt_correction_type multi-scan
_exptl_absorpt_process_details 'ABSCOR (Higashi, 1995)'
_exptl_crystal_colour yellow
_exptl_crystal_density_diffrn 1.568
_exptl_crystal_density_method 'not measured'
_exptl_crystal_description needle
_exptl_crystal_size_max 0.400
_exptl_crystal_size_mid 0.050
_exptl_crystal_size_min 0.020
_refine_diff_density_max 0.69
_refine_diff_density_min -0.61
_refine_ls_abs_structure_details
;
Determined relative to the chiralities of the carbons already known.  The
Flack's parameter refined by use of 7156 reflections including 2986 Friedel 
pairs seems to be reasonable in spite of smallness of the anomalous 
dispersion effects of sulfurs for Mo \a.
;
_refine_ls_abs_structure_Flack 0.03(9)
_refine_ls_extinction_method none
_refine_ls_goodness_of_fit_ref 1.113
_refine_ls_hydrogen_treatment noref
_refine_ls_number_parameters 371
_refine_ls_number_reflns 4170
_refine_ls_R_factor_gt 0.0632
_refine_ls_shift/su_max 0.0026
_refine_ls_structure_factor_coef Fsqd
_refine_ls_weighting_details 'w = 1/[\s^2^(Fo^2^) + (0.07400(Max(Fo^2^,0) + 2Fc^2^)/3)^2^]'
_refine_ls_weighting_scheme calc
_refine_ls_wR_factor_ref 0.1620
_reflns_number_gt 2882
_reflns_number_total 4175
_reflns_threshold_expression F^2^>2.0\s(F^2^)
_cod_data_source_file jo026026l-2_s2_2.cif
_cod_data_source_block RGK605raplt_Tokyo_Univ._(P
_cod_original_sg_symbol_H-M 'P 21 21 21   '
_cod_original_formula_sum 'C22 H20 N4 O7 S4 '
_cod_database_code 4022287

loop_
_symmetry_equiv_pos_as_xyz
x,y,z
1/2-x,-y,1/2+z
1/2+x,1/2-y,-z
-x,1/2+y,1/2-z

loop_
_atom_site_label
_atom_site_type_symbol
_atom_site_fract_x
_atom_site_fract_y
_atom_site_fract_z
_atom_site_U_iso_or_equiv
_atom_site_adp_type
_atom_site_occupancy
_atom_site_calc_flag
_atom_site_refinement_flags
_atom_site_disorder_assembly
_atom_site_disorder_group
S1 S 0.2640(3) 0.43999(10) 0.20430(3) 0.0239(3) Uani 1.00 d . . .
S2 S 0.5081(3) 0.3352(1) 0.22872(3) 0.0260(3) Uani 1.00 d . . .
S3 S 0.2252(3) 0.7493(1) 0.11662(3) 0.0362(3) Uani 1.00 d . . .
S4 S 0.3169(4) 0.8972(1) 0.12544(4) 0.0274(4) Uani 0.73 d P S A
S4' S 0.422(1) 0.7540(4) 0.0761(1) 0.029(1) Uani 0.27 d P S B
O1 O 0.2754(7) 0.5186(3) 0.12204(7) 0.0260(8) Uani 1.00 d . . .
O2 O 0.2676(9) 0.2657(3) 0.07833(9) 0.039(1) Uani 1.00 d . . .
O3 O 0.9122(9) 0.3562(3) 0.00008(8) 0.037(1) Uani 1.00 d . . .
O4 O 0.7924(9) 0.2006(3) 0.2619(1) 0.046(1) Uani 1.00 d . . .
O5 O 1.1288(9) 0.2166(3) 0.2969(1) 0.046(1) Uani 1.00 d . . .
O6 O 0.420(1) 1.0877(4) 0.1385(1) 0.043(2) Uani 0.73 d P N C
O6' O 1.083(4) 0.809(2) 0.0077(5) 0.073(7) Uani 0.27 d P N D
O7 O 0.744(1) 1.1901(4) 0.1215(1) 0.050(2) Uani 0.73 d P N C
O7' O 0.695(3) 0.735(1) 0.0216(3) 0.047(4) Uani 0.27 d P N D
N1 N 0.5433(8) 0.4075(3) 0.08878(9) 0.0226(9) Uani 1.00 d . . .
N2 N 0.591(1) 0.3128(3) 0.03943(9) 0.028(1) Uani 1.00 d . . .
N3 N 0.9429(9) 0.2537(4) 0.2795(1) 0.032(1) Uani 1.00 d . . .
N4 N 0.613(1) 1.1090(4) 0.1195(1) 0.030(1) Uani 0.73 d P N C
N4' N 0.878(4) 0.809(1) 0.0251(4) 0.035(5) Uani 0.27 d P N D
C1 C 0.4219(10) 0.4219(4) 0.1221(1) 0.024(1) Uani 1.00 d . . .
C2 C 0.639(1) 0.4310(4) 0.1500(1) 0.024(1) Uani 1.00 d . . .
C3 C 0.5039(10) 0.5040(4) 0.1752(1) 0.0210(10) Uani 1.00 d . . .
C4 C 0.3212(9) 0.5747(4) 0.1528(1) 0.021(1) Uani 1.00 d . . .
C5 C 0.452(1) 0.6787(4) 0.1455(1) 0.028(1) Uani 1.00 d . . .
C6 C 0.453(1) 0.3244(4) 0.0694(1) 0.026(1) Uani 1.00 d . . .
C7 C 0.802(1) 0.3756(4) 0.0269(1) 0.024(1) Uani 1.00 d . . .
C8 C 0.866(1) 0.4656(4) 0.0467(1) 0.025(1) Uani 1.00 d . . .
C9 C 0.737(1) 0.4771(4) 0.0765(1) 0.023(1) Uani 1.00 d . . .
C10 C 1.071(1) 0.5428(4) 0.0338(1) 0.032(1) Uani 1.00 d . . .
C11 C 0.691(1) 0.4100(4) 0.2595(1) 0.026(1) Uani 1.00 d . . .
C12 C 0.649(1) 0.5156(4) 0.2630(1) 0.030(1) Uani 1.00 d . . .
C13 C 0.801(1) 0.5721(4) 0.2861(1) 0.038(1) Uani 1.00 d . . .
C14 C 1.003(2) 0.5258(5) 0.3056(1) 0.045(2) Uani 1.00 d . . .
C15 C 1.049(1) 0.4231(5) 0.3033(1) 0.039(1) Uani 1.00 d . . .
C16 C 0.890(1) 0.3652(4) 0.2805(1) 0.027(1) Uani 1.00 d . . .
C17 C 0.574(1) 0.9365(4) 0.0955(1) 0.029(1) Uani 1.00 d . . .
C18 C 0.658(1) 0.8640(4) 0.0718(1) 0.033(1) Uani 1.00 d . . .
C19 C 0.862(1) 0.8885(4) 0.0481(1) 0.035(1) Uani 1.00 d . . .
C20 C 0.982(1) 0.9849(5) 0.0477(1) 0.041(2) Uani 1.00 d . . .
C21 C 0.904(1) 1.0605(4) 0.0706(1) 0.039(1) Uani 1.00 d . . .
C22 C 0.698(1) 1.0341(4) 0.0942(1) 0.032(1) Uani 1.00 d . . .
H1 H 0.2962 0.3670 0.1269 0.0276 Uiso 1.00 calc . . .
H2N H 0.5361 0.2556 0.0259 0.0332 Uiso 1.00 calc . . .
H2a H 0.6746 0.3652 0.1598 0.0279 Uiso 1.00 calc . . .
H2b H 0.8090 0.4594 0.1417 0.0279 Uiso 1.00 calc . . .
H3 H 0.6408 0.5435 0.1868 0.0249 Uiso 1.00 calc . . .
H4 H 0.1464 0.5855 0.1635 0.0249 Uiso 1.00 calc . . .
H5a H 0.6303 0.6691 0.1355 0.0335 Uiso 1.00 calc . . .
H5b H 0.4710 0.7171 0.1656 0.0335 Uiso 1.00 calc . . .
H9 H 0.7816 0.5361 0.0897 0.0274 Uiso 1.00 calc . . .
H10a H 0.9893 0.5807 0.0159 0.0377 Uiso 1.00 calc . . .
H10b H 1.2329 0.5074 0.0259 0.0377 Uiso 1.00 calc . . .
H10c H 1.1224 0.5891 0.0512 0.0377 Uiso 1.00 calc . . .
H12 H 0.5147 0.5497 0.2494 0.0356 Uiso 1.00 calc . . .
H13 H 0.7653 0.6445 0.2885 0.0451 Uiso 1.00 calc . . .
H14 H 1.1095 0.5665 0.3207 0.0543 Uiso 1.00 calc . . .
H15 H 1.1855 0.3902 0.3169 0.0459 Uiso 1.00 calc . . .
H20 H 1.1208 1.0004 0.0314 0.0491 Uiso 1.00 calc . . .
H21 H 0.9865 1.1276 0.0704 0.0463 Uiso 1.00 calc . . .

loop_
_atom_site_aniso_label
_atom_site_aniso_U_11
_atom_site_aniso_U_22
_atom_site_aniso_U_33
_atom_site_aniso_U_12
_atom_site_aniso_U_13
_atom_site_aniso_U_23
S1 0.0189(5) 0.0298(6) 0.0229(5) -0.0007(5) 0.0018(5) 0.0050(5)
S2 0.0260(6) 0.0247(6) 0.0274(5) -0.0003(6) -0.0016(5) 0.0030(5)
S3 0.0253(6) 0.0376(8) 0.0459(7) -0.0062(7) -0.0072(6) 0.0184(6)
S4 0.0260(8) 0.0247(9) 0.0315(8) 0.0008(7) 0.0039(7) 0.0068(6)
S4' 0.031(2) 0.023(2) 0.035(2) -0.002(2) -0.008(2) 0.003(2)
O1 0.025(2) 0.030(2) 0.024(1) 0.004(2) -0.007(1) -0.002(1)
O2 0.042(2) 0.035(2) 0.039(2) -0.021(2) 0.002(2) -0.008(2)
O3 0.051(2) 0.033(2) 0.027(2) 0.005(2) 0.004(2) -0.006(1)
O4 0.048(2) 0.026(2) 0.065(3) 0.004(2) -0.015(2) 0.002(2)
O5 0.046(2) 0.041(2) 0.052(2) 0.012(2) -0.015(2) 0.012(2)
O6 0.062(4) 0.027(3) 0.040(3) -0.001(3) 0.010(3) -0.003(2)
O6' 0.07(1) 0.08(2) 0.07(1) -0.02(1) 0.03(1) -0.02(1)
O7 0.046(3) 0.026(3) 0.078(4) -0.004(3) -0.006(3) -0.006(3)
O7' 0.049(9) 0.052(10) 0.039(7) -0.009(9) -0.007(8) 0.001(7)
N1 0.022(2) 0.023(2) 0.023(2) -0.005(2) -0.003(2) -0.004(1)
N2 0.038(2) 0.020(2) 0.027(2) -0.003(2) -0.008(2) -0.005(2)
N3 0.031(2) 0.026(2) 0.039(2) 0.004(2) 0.003(2) 0.012(2)
N4 0.036(3) 0.017(3) 0.037(3) 0.001(3) -0.013(3) 0.004(2)
N4' 0.036(9) 0.04(1) 0.026(8) 0.018(9) -0.002(8) 0.022(7)
C1 0.021(2) 0.027(3) 0.023(2) -0.004(2) 0.003(2) -0.001(2)
C2 0.023(2) 0.026(2) 0.022(2) -0.001(2) -0.001(2) 0.001(2)
C3 0.022(2) 0.022(2) 0.019(2) 0.000(2) -0.003(2) 0.000(2)
C4 0.018(2) 0.022(2) 0.024(2) -0.002(2) -0.001(2) -0.001(2)
C5 0.023(2) 0.032(3) 0.030(2) -0.007(2) -0.005(2) 0.005(2)
C6 0.030(3) 0.022(2) 0.026(2) -0.002(2) -0.002(2) -0.003(2)
C7 0.023(2) 0.022(2) 0.025(2) 0.005(2) -0.002(2) 0.000(2)
C8 0.025(2) 0.026(3) 0.024(2) -0.001(2) -0.004(2) 0.000(2)
C9 0.022(2) 0.023(2) 0.025(2) -0.004(2) 0.001(2) -0.001(2)
C10 0.029(2) 0.041(3) 0.025(2) -0.008(2) 0.003(2) 0.001(2)
C11 0.024(2) 0.028(3) 0.025(2) 0.002(2) 0.003(2) 0.004(2)
C12 0.032(3) 0.031(3) 0.027(2) 0.000(2) 0.000(2) 0.006(2)
C13 0.051(3) 0.025(3) 0.037(3) 0.000(3) -0.002(3) -0.002(2)
C14 0.057(4) 0.038(3) 0.041(3) -0.003(4) -0.015(3) -0.004(2)
C15 0.039(3) 0.040(3) 0.037(3) 0.001(3) -0.005(3) 0.004(2)
C16 0.027(2) 0.026(3) 0.028(2) 0.001(2) 0.001(2) 0.006(2)
C17 0.023(2) 0.033(3) 0.029(2) -0.004(2) -0.007(2) 0.003(2)
C18 0.040(3) 0.028(3) 0.031(2) -0.010(3) -0.012(2) 0.006(2)
C19 0.040(3) 0.036(3) 0.030(2) 0.002(3) -0.003(3) 0.003(2)
C20 0.030(3) 0.058(4) 0.036(3) -0.007(3) -0.002(3) 0.021(3)
C21 0.038(3) 0.028(3) 0.050(3) -0.012(3) -0.019(3) 0.012(3)
C22 0.032(3) 0.028(3) 0.038(3) 0.004(2) -0.010(2) 0.000(2)

loop_
_atom_type_symbol
_atom_type_description
_atom_type_scat_dispersion_real
_atom_type_scat_dispersion_imag
_atom_type_scat_source
C C 0.003 0.002
;International Tables for Crystallography
(1992, Vol. C, Tables 4.2.6.8 and 6.1.1.1)
;
H H 0.000 0.000
;International Tables for Crystallography
(1992, Vol. C, Table 6.1.1.2)
;
N N 0.006 0.003
;International Tables for Crystallography
(1992, Vol. C, Tables 4.2.6.8 and 6.1.1.1)
;
O O 0.011 0.006
;International Tables for Crystallography
(1992, Vol. C, Tables 4.2.6.8 and 6.1.1.1)
;
S S 0.125 0.123
;International Tables for Crystallography
(1992, Vol. C, Tables 4.2.6.8 and 6.1.1.1)
;

loop_
_geom_angle_atom_site_label_1
_geom_angle_atom_site_label_2
_geom_angle_atom_site_label_3
_geom_angle
_geom_angle_site_symmetry_1
_geom_angle_publ_flag
S2 S1 C3 104.2(2) . yes
S1 S2 C11 104.7(2) . yes
S4 S3 S4' 90.6(2) . yes
S4 S3 C5 103.6(2) . yes
S4' S3 C5 105.3(2) . yes
S3 S4 C17 107.7(2) . yes
S3 S4' C18 114.8(3) . yes
C1 O1 C4 111.1(3) . yes
O7' O6' N4' 142(2) 3_565 yes
O6' O7' N4' 129(1) 3_465 yes
C1 N1 C6 118.8(4) . yes
C1 N1 C9 120.5(4) . yes
C6 N1 C9 120.7(4) . yes
C6 N2 C7 126.8(4) . yes
C6 N2 H2N 116.6 . no
C7 N2 H2N 116.6 . no
O4 N3 O5 122.5(5) . yes
O4 N3 C16 117.7(4) . yes
O5 N3 C16 119.7(4) . yes
O6 N4 O7 122.4(6) . yes
O6 N4 C22 119.5(5) . yes
O7 N4 C22 118.1(6) . yes
O6' N4' O7' 119(1) . yes
O6' N4' C19 115(1) . yes
O7' N4' C19 125(1) . yes
O1 C1 N1 107.6(3) . yes
O1 C1 C2 105.6(4) . yes
O1 C1 H1 109.8 . no
N1 C1 C2 113.8(4) . yes
N1 C1 H1 109.9 . no
C2 C1 H1 109.9 . no
C1 C2 C3 103.9(4) . yes
C1 C2 H2a 110.9 . no
C1 C2 H2b 111.0 . no
C3 C2 H2a 110.6 . no
C3 C2 H2b 110.8 . no
H2a C2 H2b 109.6 . no
S1 C3 C2 114.1(3) . yes
S1 C3 C4 106.2(3) . yes
S1 C3 H3 111.2 . no
C2 C3 C4 102.8(3) . yes
C2 C3 H3 111.2 . no
C4 C3 H3 110.9 . no
O1 C4 C3 106.5(4) . yes
O1 C4 C5 109.9(3) . yes
O1 C4 H4 108.9 . no
C3 C4 C5 113.7(4) . yes
C3 C4 H4 108.9 . no
C5 C4 H4 108.8 . no
S3 C5 C4 108.7(3) . yes
S3 C5 H5a 109.5 . no
S3 C5 H5b 109.6 . no
C4 C5 H5a 109.8 . no
C4 C5 H5b 109.7 . no
H5a C5 H5b 109.6 . no
O2 C6 N1 122.8(4) . yes
O2 C6 N2 122.4(4) . yes
N1 C6 N2 114.8(4) . yes
O3 C7 N2 120.8(4) . yes
O3 C7 C8 123.9(4) . yes
N2 C7 C8 115.3(4) . yes
C7 C8 C9 118.6(4) . yes
C7 C8 C10 119.1(4) . yes
C9 C8 C10 122.3(4) . yes
N1 C9 C8 123.3(4) . yes
N1 C9 H9 118.3 . no
C8 C9 H9 118.4 . no
C8 C10 H10a 109.4 . no
C8 C10 H10b 109.3 . no
C8 C10 H10c 109.5 . no
H10a C10 H10b 109.5 . no
H10a C10 H10c 109.6 . no
H10b C10 H10c 109.5 . no
S2 C11 C12 121.9(4) . yes
S2 C11 C16 121.7(4) . yes
C12 C11 C16 116.4(4) . yes
C11 C12 C13 120.7(5) . yes
C11 C12 H12 119.6 . no
C13 C12 H12 119.7 . no
C12 C13 C14 121.2(5) . yes
C12 C13 H13 119.2 . no
C14 C13 H13 119.6 . no
C13 C14 C15 120.2(6) . yes
C13 C14 H14 119.9 . no
C15 C14 H14 119.9 . no
C14 C15 C16 118.6(5) . yes
C14 C15 H15 120.9 . no
C16 C15 H15 120.5 . no
N3 C16 C11 120.7(4) . yes
N3 C16 C15 116.5(5) . yes
C11 C16 C15 122.8(5) . yes
S4 C17 C18 117.7(4) . yes
S4 C17 C22 125.0(4) . yes
C18 C17 C22 117.3(5) . yes
S4' C18 C17 106.2(4) . yes
S4' C18 C19 132.4(4) . yes
C17 C18 C19 120.9(5) . yes
N4' C19 C18 108.8(9) . yes
N4' C19 C20 130.1(9) . yes
C18 C19 C20 120.5(5) . yes
C19 C20 C21 121.0(5) . yes
C19 C20 H20 119.5 . no
C21 C20 H20 119.6 . no
C20 C21 C22 117.6(5) . yes
C20 C21 H21 121.1 . no
C22 C21 H21 121.3 . no
N4 C22 C17 117.1(5) . yes
N4 C22 C21 120.1(5) . yes
C17 C22 C21 122.8(5) . yes

loop_
_geom_bond_atom_site_label_1
_geom_bond_atom_site_label_2
_geom_bond_distance
_geom_bond_site_symmetry_2
_geom_bond_publ_flag
S1 S2 2.033(2) . yes
S1 C3 1.831(4) . yes
S2 C11 1.789(5) . yes
S3 S4 1.985(2) . yes
S3 S4' 1.874(5) . yes
S3 C5 1.824(5) . yes
S4 C17 1.787(5) . yes
S4' C18 1.816(7) . yes
O1 C1 1.427(6) . yes
O1 C4 1.444(5) . yes
O2 C6 1.217(7) . yes
O3 C7 1.223(6) . yes
O4 N3 1.217(6) . yes
O5 N3 1.224(6) . yes
O6 N4 1.225(9) . yes
O6' O7' 1.40(2) 3_565 yes
O6' N4' 1.21(3) . yes
O7 N4 1.221(8) . yes
O7' N4' 1.30(2) . yes
N1 C1 1.465(6) . yes
N1 C6 1.388(6) . yes
N1 C9 1.378(6) . yes
N2 C6 1.377(6) . yes
N2 C7 1.384(6) . yes
N2 H2N 0.951 . no
N3 C16 1.457(7) . yes
N4 C22 1.453(8) . yes
N4' C19 1.38(2) . yes
C1 C2 1.527(6) . yes
C1 H1 0.948 . no
C2 C3 1.522(6) . yes
C2 H2a 0.950 . no
C2 H2b 0.949 . no
C3 C4 1.545(6) . yes
C3 H3 0.949 . no
C4 C5 1.506(7) . yes
C4 H4 0.948 . no
C5 H5a 0.949 . no
C5 H5b 0.949 . no
C7 C8 1.436(7) . yes
C8 C9 1.347(6) . yes
C8 C10 1.491(7) . yes
C9 H9 0.949 . no
C10 H10a 0.950 . no
C10 H10b 0.950 . no
C10 H10c 0.949 . no
C11 C12 1.382(7) . yes
C11 C16 1.392(7) . yes
C12 C13 1.381(8) . yes
C12 H12 0.949 . no
C13 C14 1.375(9) . yes
C13 H13 0.953 . no
C14 C15 1.343(9) . yes
C14 H14 0.950 . no
C15 C16 1.401(8) . yes
C15 H15 0.950 . no
C17 C18 1.391(7) . yes
C17 C22 1.390(8) . yes
C18 C19 1.397(8) . yes
C19 C20 1.367(9) . yes
C20 C21 1.390(8) . yes
C20 H20 0.949 . no
C21 C22 1.406(8) . yes
C21 H21 0.950 . no

loop_
_geom_contact_atom_site_label_1
_geom_contact_atom_site_label_2
_geom_contact_distance
_geom_contact_site_symmetry_2
S1 C11 3.537(5) 1_455
S2 N3 3.539(5) 1_455
S3 C18 3.572(6) 1_455
S4 C15 3.360(6) 4_655
S4 C14 3.561(6) 4_655
S4' O6' 3.26(2) 1_455
S4' C19 3.379(8) 1_455
S4' N4' 3.38(2) 1_455
S4' O6' 3.53(2) 3_465
O1 C9 3.198(6) 1_455
O1 C2 3.430(6) 1_455
O2 O7 3.019(7) 1_545
O2 N4 3.082(7) 1_545
O2 C21 3.178(7) 1_445
O2 O7 3.192(7) 1_445
O2 C7 3.344(6) 1_455
O2 O6 3.400(6) 1_545
O2 C8 3.450(6) 1_455
O2 O3 3.573(5) 3_455
O3 N2 2.821(6) 3_555
O3 C20 3.471(7) 3_465
O4 C13 3.191(7) 4_745
O4 C12 3.334(7) 4_645
O4 O5 3.472(6) 1_455
O5 C5 3.094(6) 4_745
O5 C3 3.438(6) 4_745
O5 C4 3.465(6) 4_645
O6 C14 3.119(9) 4_655
O6 C13 3.203(8) 4_655
O6 O7 3.554(9) 1_455
O6' O6' 2.90(2) 3_465
O6' O7' 3.13(3) 1_655
O6' C10 3.52(2) 3_465
O7 C6 3.043(8) 1_565
O7 N1 3.235(7) 1_565
O7 C2 3.341(7) 1_565
O7 C1 3.358(7) 1_565
O7' O7' 2.97(2) 3_465
O7' C19 3.58(2) 3_465
N1 C10 3.600(6) 1_455
N4 C6 3.503(8) 1_565
N4' C10 3.37(2) 3_465
N4' N4' 3.47(2) 3_465
C6 C8 3.465(7) 1_455
C11 C15 3.539(8) 1_455
C12 C15 3.500(8) 1_455
C12 C14 3.530(9) 1_455
C17 C20 3.472(7) 1_455

loop_
_geom_hbond_atom_site_label_D
_geom_hbond_atom_site_label_H
_geom_hbond_atom_site_label_A
_geom_hbond_distance_DH
_geom_hbond_distance_HA
_geom_hbond_distance_DA
_geom_hbond_angle_DHA
N2 H2N O3 0.951 1.870 2.821(5) 177.478
